data_7049151
loop_
_publ_author_name
'Li, Teng'
'Clulow, Rebecca'
'Bradford, Alasdair J.'
'Lee, Stephen L.'
'Slawin, Alexandra M. Z.'
'Lightfoot, Philip'

_publ_section_title
;
 A hybrid fluoride layered perovskite, (enH<sub>2</sub>)MnF<sub>4</sub>.
;
_journal_issue 15
_journal_name_full 'Dalton transactions (Cambridge, England : 2003)'
_journal_page_first 4784
_journal_page_last 4787
_journal_paper_doi 10.1039/c9dt00757a
_journal_volume 48
_journal_year 2019
_chemical_formula_sum 'C2 H10 F4 Mn N2'
_chemical_formula_weight 193.06
_space_group_crystal_system monoclinic
_space_group_IT_number 14
_space_group_name_Hall '-P 2ybc'
_space_group_name_H-M_alt 'P 1 21/c 1'
_symmetry_space_group_name_Hall '-P 2ybc'
_symmetry_space_group_name_H-M 'P 1 21/c 1'
_atom_sites_solution_hydrogens geom
_audit_creation_method SHELXL-2016/6
_audit_update_record
;
2018-11-26 deposited with the CCDC.    2019-02-26 downloaded from the CCDC.
;
_cell_angle_alpha 90
_cell_angle_beta 89.937(11)
_cell_angle_gamma 90
_cell_formula_units_Z 2
_cell_length_a 8.1634(7)
_cell_length_b 5.9917(5)
_cell_length_c 5.9622(5)
_cell_measurement_reflns_used 973
_cell_measurement_temperature 173(2)
_cell_measurement_theta_max 27.5
_cell_measurement_theta_min 3.4
_cell_volume 291.63(4)
_computing_structure_refinement 'SHELXL-2016/6 (Sheldrick, 2016)'
_diffrn_ambient_temperature 173(2)
_diffrn_measured_fraction_theta_full 0.966
_diffrn_measured_fraction_theta_max 0.968
_diffrn_measurement_device_type
;
SCXMini: Fixed Chi 2 circle
;
_diffrn_measurement_method 'profile data from \w-scans'
_diffrn_radiation_type MoK\a
_diffrn_radiation_wavelength 0.71075
_diffrn_reflns_av_unetI/netI 0.0366
_diffrn_reflns_Laue_measured_fraction_full 0.966
_diffrn_reflns_Laue_measured_fraction_max 0.968
_diffrn_reflns_limit_h_max 10
_diffrn_reflns_limit_h_min -10
_diffrn_reflns_limit_k_max 7
_diffrn_reflns_limit_k_min -7
_diffrn_reflns_limit_l_max 7
_diffrn_reflns_limit_l_min 0
_diffrn_reflns_number 653
_diffrn_reflns_point_group_measured_fraction_full 0.966
_diffrn_reflns_point_group_measured_fraction_max 0.968
_diffrn_reflns_theta_full 25.242
_diffrn_reflns_theta_max 27.545
_diffrn_reflns_theta_min 4.219
_diffrn_source 'Sealed Tube'
_exptl_absorpt_coefficient_mu 2.259
_exptl_absorpt_correction_T_max 1.000
_exptl_absorpt_correction_T_min 0.580
_exptl_absorpt_correction_type multi-scan
_exptl_absorpt_process_details SADABS-2008/1-G.M.Sheldrick
_exptl_crystal_colour Colorless
_exptl_crystal_density_diffrn 2.199
_exptl_crystal_density_meas Loop
_exptl_crystal_description Block
_exptl_crystal_F_000 194
_exptl_crystal_size_max 0.20
_exptl_crystal_size_mid 0.17
_exptl_crystal_size_min 0.10
_refine_diff_density_max 0.427
_refine_diff_density_min -0.377
_refine_diff_density_rms 0.066
_refine_ls_extinction_method none
_refine_ls_goodness_of_fit_ref 0.995
_refine_ls_hydrogen_treatment constr
_refine_ls_matrix_type full
_refine_ls_number_parameters 44
_refine_ls_number_reflns 653
_refine_ls_number_restraints 0
_refine_ls_restrained_S_all 0.995
_refine_ls_R_factor_all 0.0209
_refine_ls_R_factor_gt 0.0202
_refine_ls_shift/su_max 0.001
_refine_ls_shift/su_mean 0.000
_refine_ls_structure_factor_coef Fsqd
_refine_ls_weighting_details 'w=1/[\s^2^(Fo^2^)+(0.0249P)^2^] where P=(Fo^2^+2Fc^2^)/3'
_refine_ls_weighting_scheme calc
_refine_ls_wR_factor_gt 0.0470
_refine_ls_wR_factor_ref 0.0473
_reflns_Friedel_coverage 0.000
_reflns_number_gt 631
_reflns_number_total 653
_reflns_threshold_expression 'I > 2\s(I)'
_cod_data_source_file c9dt00757a2.cif
_cod_data_source_block shelx_CCDC1
_cod_depositor_comments
;
The following automatic conversions were performed:

'_exptl_absorpt_correction_type' value 'Multi-scan' changed to
'multi-scan' according to
/home/data/users/saulius/crontab/automatic-downloads/rss-feeds/RSC/lib/dictionaries/cif_core.dic
dictionary named 'cif_core.dic' version 2.4.2 from 2011-04-26.

Automatic conversion script
Id: cif_fix_values 4973 2017-02-22 13:04:09Z antanas 

 Adding full bibliography for 7049150--7049152.cif.
;
_cod_database_code 7049151
_shelx_shelxl_version_number 2016/6
_shelx_space_group_comment
;
The symmetry employed for this shelxl refinement is uniquely defined
by the following loop, which should always be used as a source of
symmetry information in preference to the above space-group names.
They are only intended as comments.
;

loop_
_space_group_symop_operation_xyz
'x, y, z'
'-x, y+1/2, -z+1/2'
'-x, -y, -z'
'x, -y-1/2, z-1/2'

loop_
_atom_site_label
_atom_site_type_symbol
_atom_site_fract_x
_atom_site_fract_y
_atom_site_fract_z
_atom_site_U_iso_or_equiv
_atom_site_adp_type
_atom_site_occupancy
_atom_site_site_symmetry_order
_atom_site_calc_flag
_atom_site_refinement_flags_posn
_atom_site_refinement_flags_adp
_atom_site_refinement_flags_occupancy
Mn1 Mn 0.500000 0.500000 0.500000 0.00802(12) Uani 1 2 d S . P
F1 F 0.75430(13) 0.54241(16) 0.4696(2) 0.0138(3) Uani 1 1 d . . .
F2 F 0.52788(12) 0.28464(15) 0.78429(17) 0.0134(2) Uani 1 1 d . . .
N1 N 0.76994(18) 0.9877(2) 0.5113(5) 0.0124(3) Uani 1 1 d . . .
H1C H 0.693087 1.060512 0.434901 0.019 Uiso 1 1 calc R U .
H1D H 0.759455 0.841721 0.487889 0.019 Uiso 1 1 calc R U .
H1E H 0.758739 1.016409 0.657008 0.019 Uiso 1 1 calc R U .
C1 C 0.9349(2) 1.0622(3) 0.4346(3) 0.0116(3) Uani 1 1 d . . .
H1A H 0.946670 1.221572 0.458557 0.014 Uiso 1 1 calc R U .
H1B H 0.947444 1.032602 0.275611 0.014 Uiso 1 1 calc R U .

loop_
_atom_site_aniso_label
_atom_site_aniso_U_11
_atom_site_aniso_U_22
_atom_site_aniso_U_33
_atom_site_aniso_U_23
_atom_site_aniso_U_13
_atom_site_aniso_U_12
Mn1 0.00699(18) 0.00679(17) 0.0103(2) 0.00010(11) 0.0000(4) -0.00015(11)
F1 0.0080(4) 0.0147(4) 0.0187(7) 0.0004(5) 0.0005(5) -0.0001(4)
F2 0.0148(4) 0.0107(4) 0.0147(4) 0.0039(4) -0.0005(4) -0.0008(4)
N1 0.0083(6) 0.0131(6) 0.0158(8) -0.0003(5) -0.0006(13) -0.0001(5)
C1 0.0101(8) 0.0115(7) 0.0130(8) 0.0014(6) 0.0007(7) -0.0005(7)

loop_
_atom_type_symbol
_atom_type_description
_atom_type_scat_dispersion_real
_atom_type_scat_dispersion_imag
_atom_type_scat_source
Mn Mn 0.3368 0.7283 'International Tables Vol C Tables 4.2.6.8 and 6.1.1.4'
F F 0.0171 0.0103 'International Tables Vol C Tables 4.2.6.8 and 6.1.1.4'
C C 0.0033 0.0016 'International Tables Vol C Tables 4.2.6.8 and 6.1.1.4'
N N 0.0061 0.0033 'International Tables Vol C Tables 4.2.6.8 and 6.1.1.4'
H H 0.0000 0.0000 'International Tables Vol C Tables 4.2.6.8 and 6.1.1.4'

loop_
_geom_angle_atom_site_label_1
_geom_angle_atom_site_label_2
_geom_angle_atom_site_label_3
_geom_angle
_geom_angle_site_symmetry_1
_geom_angle_site_symmetry_3
F1 Mn1 F1 180.00(5) . 3_666
F1 Mn1 F2 92.03(4) . .
F1 Mn1 F2 87.97(4) 3_666 .
F1 Mn1 F2 87.97(4) . 3_666
F1 Mn1 F2 92.03(4) 3_666 3_666
F2 Mn1 F2 180.0 . 3_666
F1 Mn1 F2 86.57(4) . 4_565
F1 Mn1 F2 93.43(4) 3_666 4_565
F2 Mn1 F2 89.096(11) . 4_565
F2 Mn1 F2 90.904(10) 3_666 4_565
F1 Mn1 F2 93.43(4) . 2_656
F1 Mn1 F2 86.57(4) 3_666 2_656
F2 Mn1 F2 90.904(11) . 2_656
F2 Mn1 F2 89.095(10) 3_666 2_656
F2 Mn1 F2 180.0 4_565 2_656
Mn1 F2 Mn1 160.15(5) . 2_646
C1 N1 H1C 109.5 . .
C1 N1 H1D 109.5 . .
H1C N1 H1D 109.5 . .
C1 N1 H1E 109.5 . .
H1C N1 H1E 109.5 . .
H1D N1 H1E 109.5 . .
N1 C1 C1 109.20(19) . 3_776
N1 C1 H1A 109.8 . .
C1 C1 H1A 109.8 3_776 .
N1 C1 H1B 109.8 . .
C1 C1 H1B 109.8 3_776 .
H1A C1 H1B 108.3 . .

loop_
_geom_bond_atom_site_label_1
_geom_bond_atom_site_label_2
_geom_bond_distance
_geom_bond_site_symmetry_2
Mn1 F1 2.0991(11) .
Mn1 F1 2.0991(11) 3_666
Mn1 F2 2.1426(9) .
Mn1 F2 2.1426(9) 3_666
Mn1 F2 2.1480(9) 4_565
Mn1 F2 2.1480(9) 2_656
N1 C1 1.490(2) .
N1 H1C 0.8900 .
N1 H1D 0.8900 .
N1 H1E 0.8900 .
C1 C1 1.515(3) 3_776
C1 H1A 0.9700 .
C1 H1B 0.9700 .

loop_
_geom_hbond_atom_site_label_D
_geom_hbond_atom_site_label_H
_geom_hbond_atom_site_label_A
_geom_hbond_distance_DH
_geom_hbond_distance_HA
_geom_hbond_distance_DA
_geom_hbond_angle_DHA
_geom_hbond_site_symmetry_A
N1 H1C F2 0.89 1.87 2.757(2) 177.9 4_575
N1 H1D F1 0.89 1.80 2.6828(16) 173.0 .
N1 H1E F1 0.89 1.90 2.741(4) 157.6 4_576
